data_4344271
loop_
_publ_author_name
'Faught, J.B.'
'Moeller, T.'
'Paul, I.C.'

_publ_section_title
;
 The Crystal and Molecular Structure of Trimeric Phosphonitrilic
 Isothiocyanate
;
_journal_name_full 'Inorganic Chemistry'
_journal_page_first 1656
_journal_page_last 1660
_journal_volume 9
_journal_year 1970
_chemical_formula_sum 'C6 N9 P3 S6'
_chemical_name_systematic 'N3 P3 (N C S)6'
_space_group_IT_number 2
_symmetry_space_group_name_Hall '-P 1'
_symmetry_space_group_name_H-M 'P -1'
_cell_angle_alpha 96
_cell_angle_beta 99.07
_cell_angle_gamma 97.47
_cell_formula_units_Z 2
_cell_length_a 11.79
_cell_length_b 8.02
_cell_length_c 10.31
_cell_volume 946.697
_citation_journal_id_ASTM INOCAJ
_cod_data_source_file Faught_INOCAJ_1970_1188.cif
_cod_data_source_block C6N9P3S6
_cod_original_cell_volume 946.6974
_cod_database_code 4344271

loop_
_symmetry_equiv_pos_as_xyz
x,y,z
-x,-y,-z

loop_
_atom_site_label
_atom_site_type_symbol
_atom_site_fract_x
_atom_site_fract_y
_atom_site_fract_z
_atom_site_occupancy
_atom_site_U_iso_or_equiv
C1 C 0.9973 0.3327 1.1335 1 0.0
P1 P 0.8163 0.0847 1.0127 1 0.0
N1 N 0.875 0.02 0.8923 1 0.0
N3 N 0.7017 0.1543 0.9923 1 0.0
S1 S 1.1037 0.4664 1.1667 1 0.0
N6 N 0.9053 0.1191 0.6679 1 0.0
S6 S 0.5389 0.6773 0.8704 1 0.0
P2 P 0.8069 0.0347 0.744 1 0.0
S3 S 0.9783 0.2692 0.4675 1 0.0
N7 N 0.7773 -0.153 0.6608 1 0.0
N4 N 0.911 0.2313 1.106 1 0.0
N2 N 0.7004 0.1311 0.7313 1 0.0
N9 N 0.6201 0.3779 0.8465 1 0.0
C4 C 0.7231 -0.2581 0.5996 1 0.0
C6 C 0.5854 0.502 0.8519 1 0.0
C2 C 0.7914 -0.1929 1.1378 1 0.0
S2 S 0.7796 -0.3779 1.1828 1 0.0
C5 C 0.4395 0.011 0.7343 1 0.0
N8 N 0.5014 0.0895 0.8212 1 0.0
S5 S 0.3464 -0.1047 0.6182 1 0.0
N5 N 0.8088 -0.0602 1.1154 1 0.0
P3 P 0.6368 0.1801 0.845 1 0.0
C3 C 0.928 0.1844 0.5856 1 0.0
S4 S 0.6528 -0.4187 0.5007 1 0.0
